data_2237480
loop_
_publ_author_name
'Maercz, Matthias'
'Wragg, David Stephen'
'Dietzel, Pascal Daniel Croumbie'
'Fjellv\%ag, Helmer'

_publ_section_title
;
 Poly[bis(1,3-dimethylimidazolidin-2-one)(\m~2~-2,5-dioxidoterephthalato)zirconium(IV)]
;
_journal_coeditor_code HB7025
_journal_issue 3
_journal_name_full 'Acta Crystallographica Section E'
_journal_page_first m152
_journal_paper_doi 10.1107/S1600536813003449
_journal_volume 69
_journal_year 2013
_chemical_formula_iupac '[Zr (C8 H2 O6) (C5 H10 N2 O)2]'
_chemical_formula_moiety 'C18 H22 N4 O8 Zr'
_chemical_formula_sum 'C18 H22 N4 O8 Zr'
_chemical_formula_weight 513.62
_chemical_name_systematic Poly[bis(1,3-dimethylimidazolidin-2-one)(\m~2~-2,5-dioxidoterephthalato)zirconium(IV)]
_space_group_IT_number 15
_symmetry_cell_setting monoclinic
_symmetry_space_group_name_Hall '-C 2yc'
_symmetry_space_group_name_H-M 'C 1 2/c 1'
_atom_sites_solution_hydrogens geom
_atom_sites_solution_primary direct
_atom_sites_solution_secondary difmap
_audit_creation_method SHELXL-97
_cell_angle_alpha 90.00
_cell_angle_beta 100.558(2)
_cell_angle_gamma 90.00
_cell_formula_units_Z 4
_cell_length_a 17.550(3)
_cell_length_b 8.0828(12)
_cell_length_c 15.425(2)
_cell_measurement_reflns_used 1603
_cell_measurement_temperature 293(2)
_cell_measurement_theta_max 25.44
_cell_measurement_theta_min 2.36
_cell_volume 2151.0(6)
_computing_cell_refinement 'SAINT (Bruker, 2003)'
_computing_data_collection 'SMART (Bruker, 2003)'
_computing_data_reduction 'SAINT (Bruker, 2003)'
_computing_molecular_graphics 'DIAMOND (Brandenburg, 2006)'
_computing_publication_material 'publCIF (Westrip, 2010)'
_computing_structure_refinement 'SHELXL97 (Sheldrick, 2008)'
_computing_structure_solution 'SHELXS97 (Sheldrick, 2008)'
_diffrn_ambient_temperature 293(2)
_diffrn_measured_fraction_theta_full 0.995
_diffrn_measured_fraction_theta_max 0.995
_diffrn_measurement_device_type 'Bruker SMART CCD'
_diffrn_measurement_method 'phi and omega scans'
_diffrn_radiation_monochromator graphite
_diffrn_radiation_source 'sealed tube'
_diffrn_radiation_type MoK\a
_diffrn_radiation_wavelength 0.71073
_diffrn_reflns_av_R_equivalents 0.0219
_diffrn_reflns_av_sigmaI/netI 0.0350
_diffrn_reflns_limit_h_max 22
_diffrn_reflns_limit_h_min -22
_diffrn_reflns_limit_k_max 7
_diffrn_reflns_limit_k_min -10
_diffrn_reflns_limit_l_max 19
_diffrn_reflns_limit_l_min -19
_diffrn_reflns_number 5721
_diffrn_reflns_theta_full 27.41
_diffrn_reflns_theta_max 27.41
_diffrn_reflns_theta_min 2.69
_diffrn_standards_decay_% 0
_exptl_absorpt_coefficient_mu 0.563
_exptl_absorpt_correction_T_max 0.9563
_exptl_absorpt_correction_T_min 0.9458
_exptl_absorpt_correction_type multi-scan
_exptl_absorpt_process_details '(SADABS; Bruker, 2003)'
_exptl_crystal_colour colourless
_exptl_crystal_density_diffrn 1.586
_exptl_crystal_density_method 'not measured'
_exptl_crystal_description Block
_exptl_crystal_F_000 1048
_exptl_crystal_size_max 0.10
_exptl_crystal_size_mid 0.10
_exptl_crystal_size_min 0.08
_refine_diff_density_max 0.360
_refine_diff_density_min -0.339
_refine_ls_extinction_method none
_refine_ls_goodness_of_fit_ref 1.031
_refine_ls_hydrogen_treatment constr
_refine_ls_matrix_type full
_refine_ls_number_parameters 141
_refine_ls_number_reflns 2448
_refine_ls_number_restraints 0
_refine_ls_restrained_S_all 1.031
_refine_ls_R_factor_all 0.0539
_refine_ls_R_factor_gt 0.0377
_refine_ls_shift/su_max 0.000
_refine_ls_shift/su_mean 0.000
_refine_ls_structure_factor_coef Fsqd
_refine_ls_weighting_details 'calc w=1/[\s^2^(Fo^2^)+(0.0465P)^2^+1.4169P] where P=(Fo^2^+2Fc^2^)/3'
_refine_ls_weighting_scheme calc
_refine_ls_wR_factor_gt 0.0871
_refine_ls_wR_factor_ref 0.0956
_reflns_number_gt 1958
_reflns_number_total 2448
_reflns_threshold_expression I>2\s(I)
_cod_data_source_file hb7025.cif
_cod_data_source_block I
_cod_original_sg_symbol_H-M 'C 2/c'
_cod_database_code 2237480
_cod_database_fobs_code 2237480

loop_
_symmetry_equiv_pos_as_xyz
'x, y, z'
'-x, y, -z+1/2'
'x+1/2, y+1/2, z'
'-x+1/2, y+1/2, -z+1/2'
'-x, -y, -z'
'x, -y, z-1/2'
'-x+1/2, -y+1/2, -z'
'x+1/2, -y+1/2, z-1/2'

loop_
_atom_site_type_symbol
_atom_site_label
_atom_site_fract_x
_atom_site_fract_y
_atom_site_fract_z
_atom_site_U_iso_or_equiv
_atom_site_adp_type
_atom_site_calc_flag
_atom_site_refinement_flags
_atom_site_occupancy
_atom_site_symmetry_multiplicity
C C1 0.10405(16) 0.0141(4) 0.37387(19) 0.0479(7) Uani d . 1 1
C C2 0.04841(14) 0.0098(3) 0.43769(16) 0.0383(6) Uani d . 1 1
C C3 -0.01428(14) 0.1202(3) 0.43241(16) 0.0376(6) Uani d . 1 1
C C4 0.06111(15) -0.1071(3) 0.50427(17) 0.0411(6) Uani d . 1 1
H H4 0.1026 -0.1797 0.5068 0.049 Uiso calc R 1 1
C C5 0.14154(18) 0.5409(4) 0.2821(2) 0.0499(7) Uani d . 1 1
C C6 0.2275(3) 0.7161(6) 0.2379(5) 0.123(2) Uani d . 1 1
H H6A 0.2177 0.8342 0.2379 0.148 Uiso calc R 1 1
H H6B 0.2623 0.6929 0.1973 0.148 Uiso calc R 1 1
C C7 0.2605(2) 0.6587(6) 0.3262(5) 0.119(2) Uani d . 1 1
H H7A 0.2711 0.7506 0.3671 0.143 Uiso calc R 1 1
H H7B 0.3080 0.5972 0.3264 0.143 Uiso calc R 1 1
C C8 0.0982(4) 0.6567(8) 0.1358(3) 0.145(2) Uani d . 1 1
H H8A 0.1209 0.7198 0.0943 0.217 Uiso calc R 1 1
H H8B 0.0560 0.7178 0.1519 0.217 Uiso calc R 1 1
H H8C 0.0793 0.5535 0.1094 0.217 Uiso calc R 1 1
C C9 0.2002(4) 0.4805(7) 0.4328(3) 0.138(2) Uani d . 1 1
H H9A 0.2485 0.5044 0.4710 0.206 Uiso calc R 1 1
H H9B 0.1938 0.3629 0.4266 0.206 Uiso calc R 1 1
H H9C 0.1583 0.5257 0.4575 0.206 Uiso calc R 1 1
N N1 0.15590(19) 0.6252(4) 0.2134(2) 0.0794(10) Uani d . 1 1
N N2 0.19989(19) 0.5522(4) 0.3487(3) 0.0834(10) Uani d . 1 1
O O1 0.08341(11) 0.0970(3) 0.30113(13) 0.0528(5) Uani d . 1 1
O O2 -0.02943(11) 0.2381(2) 0.36978(12) 0.0447(4) Uani d . 1 1
O O3 0.08044(12) 0.4612(3) 0.28274(14) 0.0596(6) Uani d . 1 1
O O4 0.16535(14) -0.0572(4) 0.39070(16) 0.0871(9) Uani d . 1 1
Zr Zr1 0.0000 0.26734(5) 0.2500 0.03931(15) Uani d S 1 2

loop_
_atom_site_aniso_label
_atom_site_aniso_U_11
_atom_site_aniso_U_22
_atom_site_aniso_U_33
_atom_site_aniso_U_12
_atom_site_aniso_U_13
_atom_site_aniso_U_23
C1 0.0396(16) 0.0571(18) 0.0517(16) 0.0091(13) 0.0210(13) 0.0038(13)
C2 0.0318(14) 0.0452(15) 0.0397(13) 0.0033(11) 0.0117(11) -0.0024(11)
C3 0.0352(14) 0.0391(15) 0.0400(13) 0.0023(11) 0.0105(11) -0.0030(11)
C4 0.0327(14) 0.0481(16) 0.0448(14) 0.0084(12) 0.0135(11) -0.0006(12)
C5 0.0468(17) 0.0397(16) 0.0657(19) 0.0011(13) 0.0169(15) -0.0060(14)
C6 0.085(4) 0.077(3) 0.232(8) -0.017(3) 0.090(5) -0.004(4)
C7 0.041(2) 0.080(3) 0.232(7) -0.007(2) 0.014(3) -0.057(4)
C8 0.199(7) 0.143(5) 0.090(4) -0.003(5) 0.021(4) 0.057(4)
C9 0.185(6) 0.136(5) 0.071(3) 0.039(4) -0.033(3) -0.023(3)
N1 0.081(2) 0.065(2) 0.103(3) -0.0082(17) 0.046(2) 0.0122(17)
N2 0.062(2) 0.074(2) 0.105(3) -0.0014(17) -0.0073(19) -0.0117(19)
O1 0.0457(12) 0.0672(14) 0.0519(11) 0.0144(10) 0.0262(9) 0.0110(10)
O2 0.0443(11) 0.0482(11) 0.0451(10) 0.0089(9) 0.0177(8) 0.0031(8)
O3 0.0546(13) 0.0640(14) 0.0624(13) -0.0195(11) 0.0167(10) -0.0042(11)
O4 0.0589(15) 0.133(2) 0.0792(17) 0.0487(16) 0.0389(13) 0.0420(16)
Zr1 0.0351(2) 0.0449(3) 0.0405(2) 0.000 0.01366(15) 0.000

loop_
_atom_type_symbol
_atom_type_description
_atom_type_scat_dispersion_real
_atom_type_scat_dispersion_imag
_atom_type_scat_source
C C 0.0033 0.0016 'International Tables Vol C Tables 4.2.6.8 and 6.1.1.4'
H H 0.0000 0.0000 'International Tables Vol C Tables 4.2.6.8 and 6.1.1.4'
N N 0.0061 0.0033 'International Tables Vol C Tables 4.2.6.8 and 6.1.1.4'
O O 0.0106 0.0060 'International Tables Vol C Tables 4.2.6.8 and 6.1.1.4'
Zr Zr -2.9673 0.5597 'International Tables Vol C Tables 4.2.6.8 and 6.1.1.4'

loop_
_geom_angle_atom_site_label_1
_geom_angle_atom_site_label_2
_geom_angle_atom_site_label_3
_geom_angle_site_symmetry_1
_geom_angle_site_symmetry_3
_geom_angle
O4 C1 O1 . . 121.9(2)
O4 C1 C2 . . 120.5(3)
O1 C1 C2 . . 117.6(2)
C4 C2 C3 . . 119.6(2)
C4 C2 C1 . . 117.7(2)
C3 C2 C1 . . 122.7(2)
O2 C3 C4 . 5_556 119.5(2)
O2 C3 C2 . . 122.6(2)
C4 C3 C2 5_556 . 117.9(2)
C2 C4 C3 . 5_556 122.5(2)
C2 C4 H4 . . 118.7
C3 C4 H4 5_556 . 118.7
O3 C5 N2 . . 125.1(3)
O3 C5 N1 . . 124.1(3)
N2 C5 N1 . . 110.8(3)
N1 C6 C7 . . 105.1(4)
N1 C6 H6A . . 110.7
C7 C6 H6A . . 110.7
N1 C6 H6B . . 110.7
C7 C6 H6B . . 110.7
H6A C6 H6B . . 108.8
C6 C7 N2 . . 103.2(4)
C6 C7 H7A . . 111.1
N2 C7 H7A . . 111.1
C6 C7 H7B . . 111.1
N2 C7 H7B . . 111.1
H7A C7 H7B . . 109.1
N1 C8 H8A . . 109.5
N1 C8 H8B . . 109.5
H8A C8 H8B . . 109.5
N1 C8 H8C . . 109.5
H8A C8 H8C . . 109.5
H8B C8 H8C . . 109.5
N2 C9 H9A . . 109.5
N2 C9 H9B . . 109.5
H9A C9 H9B . . 109.5
N2 C9 H9C . . 109.5
H9A C9 H9C . . 109.5
H9B C9 H9C . . 109.5
C5 N1 C8 . . 123.3(4)
C5 N1 C6 . . 109.7(4)
C8 N1 C6 . . 124.9(5)
C5 N2 C9 . . 123.9(4)
C5 N2 C7 . . 110.6(4)
C9 N2 C7 . . 125.3(5)
C1 O1 Zr1 . . 137.87(16)
C3 O2 Zr1 . . 133.46(15)
C5 O3 Zr1 . . 156.5(2)
O2 Zr1 O2 . 2 166.56(10)
O2 Zr1 O1 . 2 89.38(7)
O2 Zr1 O1 2 2 81.62(7)
O2 Zr1 O1 . . 81.62(7)
O2 Zr1 O1 2 . 89.38(7)
O1 Zr1 O1 2 . 96.05(12)
O2 Zr1 O3 . . 98.06(8)
O2 Zr1 O3 2 . 91.94(8)
O1 Zr1 O3 2 . 170.80(8)
O1 Zr1 O3 . . 90.42(9)
O2 Zr1 O3 . 2 91.94(8)
O2 Zr1 O3 2 2 98.06(8)
O1 Zr1 O3 2 2 90.42(9)
O1 Zr1 O3 . 2 170.80(8)
O3 Zr1 O3 . 2 83.95(13)

loop_
_geom_bond_atom_site_label_1
_geom_bond_atom_site_label_2
_geom_bond_site_symmetry_2
_geom_bond_distance
_geom_bond_publ_flag
C1 O4 . 1.206(3) ?
C1 O1 . 1.300(3) ?
C1 C2 . 1.509(3) ?
C2 C4 . 1.383(4) ?
C2 C3 . 1.407(3) ?
C3 O2 . 1.348(3) ?
C3 C4 5_556 1.391(3) ?
C4 C3 5_556 1.391(3) ?
C4 H4 . 0.9300 ?
C5 O3 . 1.253(3) ?
C5 N2 . 1.314(4) ?
C5 N1 . 1.322(4) ?
C6 N1 . 1.445(6) ?
C6 C7 . 1.455(8) ?
C6 H6A . 0.9700 ?
C6 H6B . 0.9700 ?
C7 N2 . 1.458(6) ?
C7 H7A . 0.9700 ?
C7 H7B . 0.9700 ?
C8 N1 . 1.442(6) ?
C8 H8A . 0.9600 ?
C8 H8B . 0.9600 ?
C8 H8C . 0.9600 ?
C9 N2 . 1.419(6) ?
C9 H9A . 0.9600 ?
C9 H9B . 0.9600 ?
C9 H9C . 0.9600 ?
Zr1 O1 . 2.058(2) y
Zr1 O2 . 2.0215(17) y
Zr1 O3 . 2.108(2) y
Zr1 O2 2 2.0215(17) ?
Zr1 O1 2 2.058(2) ?
Zr1 O3 2 2.108(2) ?

loop_
_geom_torsion_atom_site_label_1
_geom_torsion_atom_site_label_2
_geom_torsion_atom_site_label_3
_geom_torsion_atom_site_label_4
_geom_torsion_site_symmetry_1
_geom_torsion_site_symmetry_4
_geom_torsion
O4 C1 C2 C4 . . -14.8(4)
O1 C1 C2 C4 . . 165.3(3)
O4 C1 C2 C3 . . 164.4(3)
O1 C1 C2 C3 . . -15.4(4)
C4 C2 C3 O2 . . 179.3(2)
C1 C2 C3 O2 . . 0.1(4)
C4 C2 C3 C4 . 5_556 0.4(4)
C1 C2 C3 C4 . 5_556 -178.8(3)
C3 C2 C4 C3 . 5_556 -0.4(5)
C1 C2 C4 C3 . 5_556 178.9(3)
N1 C6 C7 N2 . . -6.1(5)
O3 C5 N1 C8 . . 10.0(6)
N2 C5 N1 C8 . . -170.2(4)
O3 C5 N1 C6 . . 174.0(3)
N2 C5 N1 C6 . . -6.1(4)
C7 C6 N1 C5 . . 7.7(5)
C7 C6 N1 C8 . . 171.5(5)
O3 C5 N2 C9 . . -2.9(6)
N1 C5 N2 C9 . . 177.3(4)
O3 C5 N2 C7 . . -178.2(3)
N1 C5 N2 C7 . . 1.9(4)
C6 C7 N2 C5 . . 2.9(5)
C6 C7 N2 C9 . . -172.3(5)
O4 C1 O1 Zr1 . . -166.5(3)
C2 C1 O1 Zr1 . . 13.3(5)
C4 C3 O2 Zr1 5_556 . -160.28(19)
C2 C3 O2 Zr1 . . 20.8(4)
N2 C5 O3 Zr1 . . -108.5(6)
N1 C5 O3 Zr1 . . 71.3(7)
C3 O2 Zr1 O2 . 2 29.7(2)
C3 O2 Zr1 O1 . 2 77.5(2)
C3 O2 Zr1 O1 . . -18.7(2)
C3 O2 Zr1 O3 . . -108.0(2)
C3 O2 Zr1 O3 . 2 167.9(2)
C1 O1 Zr1 O2 . . 0.7(3)
C1 O1 Zr1 O2 . 2 -169.3(3)
C1 O1 Zr1 O1 . 2 -87.7(3)
C1 O1 Zr1 O3 . . 98.8(3)
C1 O1 Zr1 O3 . 2 46.7(6)
C5 O3 Zr1 O2 . . 139.9(6)
C5 O3 Zr1 O2 . 2 -31.1(6)
C5 O3 Zr1 O1 . 2 -76.5(8)
C5 O3 Zr1 O1 . . 58.3(6)
C5 O3 Zr1 O3 . 2 -129.0(6)
